data_7155048
loop_
_publ_author_name
'Konda, Maruthi'
'Kauffmann, Brice'
'Rasale, Dnyaneshwar B.'
'Das, Apurba K.'

_publ_section_title
;
 Structural and morphological diversity of self-assembled synthetic
 \g-amino acid containing peptides.
;
_journal_issue 17
_journal_name_full 'Organic &amp; biomolecular chemistry'
_journal_page_first 4089
_journal_page_last 4102
_journal_paper_doi 10.1039/c6ob00380j
_journal_volume 14
_journal_year 2016
_chemical_absolute_configuration unk
_chemical_formula_moiety 'C32 H52 N4 O9'
_chemical_formula_sum 'C32 H52 N4 O9'
_chemical_formula_weight 636.77
_space_group_crystal_system monoclinic
_space_group_IT_number 4
_space_group_name_Hall 'P 2yb'
_space_group_name_H-M_alt 'P 1 21 1'
_symmetry_space_group_name_Hall 'P 2yb'
_symmetry_space_group_name_H-M 'P 1 21 1'
_atom_sites_solution_hydrogens mixed
_audit_creation_method SHELXL-2014/7
_audit_update_record
;
2015-03-13 deposited with the CCDC.
2016-03-24 downloaded from the CCDC.
;
_cell_angle_alpha 90
_cell_angle_beta 103.96(3)
_cell_angle_gamma 90
_cell_formula_units_Z 4
_cell_length_a 11.493(2)
_cell_length_b 17.104(3)
_cell_length_c 18.432(4)
_cell_measurement_reflns_used 1630
_cell_measurement_temperature 125(2)
_cell_measurement_theta_max 19.7315
_cell_measurement_theta_min 70.079
_cell_volume 3516.3(12)
_computing_cell_refinement
;

Rigaku CrystalClear-SM Expert 2.0 r15

;
_computing_data_collection
;

Rigaku CrystalClear-SM Expert 2.0 r15

;
_computing_data_reduction
;

Rigaku CrystalClear-SM Expert 2.0 r15

;
_computing_molecular_graphics 'ShelXle, (C. B. Hbschle, 2011)'
_computing_publication_material 'wingx, (Farrugia, 2011)'
_computing_structure_refinement 'SHELXL-2014/7 (Sheldrick, 2014)'
_computing_structure_solution 'SHELXT-2014 (Sheldrick, 2014)'
_diffrn_ambient_temperature 125(2)
_diffrn_detector PILT
_diffrn_detector_area_resol_mean 5.8140
_diffrn_measured_fraction_theta_full 0.992
_diffrn_measured_fraction_theta_max 0.977
_diffrn_measurement_device
;

AFC11 (Right): Eulerian 3 circle

;
_diffrn_measurement_method 'profile data from \w-scans'
_diffrn_radiation_type CuK\a
_diffrn_radiation_wavelength 1.54178
_diffrn_reflns_av_R_equivalents 0.0635
_diffrn_reflns_av_unetI/netI 0.0759
_diffrn_reflns_Laue_measured_fraction_full 0.992
_diffrn_reflns_Laue_measured_fraction_max 0.977
_diffrn_reflns_limit_h_max 13
_diffrn_reflns_limit_h_min -13
_diffrn_reflns_limit_k_max 20
_diffrn_reflns_limit_k_min -20
_diffrn_reflns_limit_l_max 22
_diffrn_reflns_limit_l_min -22
_diffrn_reflns_number 25394
_diffrn_reflns_point_group_measured_fraction_full 0.898
_diffrn_reflns_point_group_measured_fraction_max 0.881
_diffrn_reflns_theta_full 67.679
_diffrn_reflns_theta_max 69.210
_diffrn_reflns_theta_min 3.575
_diffrn_source 'Rigaku FRX rotating anode'
_diffrn_source_current 66.0
_diffrn_source_power 3.0
_diffrn_source_voltage 45.0
_exptl_absorpt_coefficient_mu 0.693
_exptl_absorpt_correction_T_max 1.000
_exptl_absorpt_correction_T_min 0.899
_exptl_absorpt_correction_type multi-scan
_exptl_crystal_colour colorless
_exptl_crystal_density_diffrn 1.203
_exptl_crystal_description needle
_exptl_crystal_F_000 1376
_exptl_crystal_size_max 0.1
_exptl_crystal_size_mid 0.01
_exptl_crystal_size_min 0.01
_refine_diff_density_max 0.354
_refine_diff_density_min -0.249
_refine_diff_density_rms 0.054
_refine_ls_abs_structure_details
;
 Flack x determined using 3327 quotients [(I+)-(I-)]/[(I+)+(I-)]
 (Parsons, Flack and Wagner, Acta Cryst. B69 (2013) 249-259).
;
_refine_ls_abs_structure_Flack -0.13(17)
_refine_ls_extinction_coef 0.0014(3)
_refine_ls_extinction_expression Fc^*^=kFc[1+0.001xFc^2^\l^3^/sin(2\q)]^-1/4^
_refine_ls_extinction_method 'SHELXL-2014/7 (Sheldrick 2014'
_refine_ls_goodness_of_fit_ref 0.943
_refine_ls_hydrogen_treatment mixed
_refine_ls_matrix_type full
_refine_ls_number_parameters 828
_refine_ls_number_reflns 11557
_refine_ls_number_restraints 2
_refine_ls_restrained_S_all 0.943
_refine_ls_R_factor_all 0.0576
_refine_ls_R_factor_gt 0.0527
_refine_ls_shift/su_max 0.004
_refine_ls_shift/su_mean 0.001
_refine_ls_structure_factor_coef Fsqd
_refine_ls_weighting_details 'w=1/[\s^2^(Fo^2^)+(0.0721P)^2^] where P=(Fo^2^+2Fc^2^)/3'
_refine_ls_weighting_scheme calc
_refine_ls_wR_factor_gt 0.1268
_refine_ls_wR_factor_ref 0.1299
_reflns_Friedel_coverage 0.742
_reflns_Friedel_fraction_full 0.798
_reflns_Friedel_fraction_max 0.779
_reflns_number_gt 9718
_reflns_number_total 11557
_reflns_threshold_expression 'I > 2\s(I)'
_cod_data_source_file c6ob00380j2.cif
_cod_data_source_block compoundP3
_cod_depositor_comments
;
The following automatic conversions were performed:

'_exptl_absorpt_correction_type' value 'Multi-scan' changed to
'multi-scan' according to
/usr/data/users/saulius/crontab/automatic-downloads/rss-feeds/RSC/lib/dictionaries/cif_core.dic
dictionary named 'cif_core.dic' version 2.4.2 from 2011-04-26.

Automatic conversion script
Id: cif_fix_values 4268 2015-11-12 08:31:59Z antanas 

 Adding full bibliography for 7155047--7155049.cif.

2017-03-08
Z value and formula fixed to values more according to usual
chemical conventions.                 miguel
;
_cod_original_formula_sum 'C64 H104 N8 O18'
_cod_original_formula_weight 1273.54
_cod_original_formula_moiety '2(C32 H52 N4 O9)'
_cod_original_formula_units_Z 2
_cod_original_cell_volume 3516.6(13)
_cod_database_code 7155048
_shelx_shelxl_version_number 2014/7
_shelx_space_group_comment
;
The symmetry employed for this shelxl refinement is uniquely defined
by the following loop, which should always be used as a source of
symmetry information in preference to the above space-group names.
They are only intended as comments.
;

loop_
_space_group_symop_operation_xyz
'x, y, z'
'-x, y+1/2, -z'

loop_
_atom_site_label
_atom_site_type_symbol
_atom_site_fract_x
_atom_site_fract_y
_atom_site_fract_z
_atom_site_U_iso_or_equiv
_atom_site_adp_type
_atom_site_occupancy
_atom_site_site_symmetry_order
_atom_site_calc_flag
_atom_site_refinement_flags_posn
_atom_site_refinement_flags_adp
O2 O 0.7088(2) 0.20699(16) 0.71503(15) 0.0320(6) Uani 1 1 d . .
O1 O 0.8529(2) 0.17158(15) 0.65787(15) 0.0321(6) Uani 1 1 d . .
H1A H 0.717(3) 0.2724(15) 0.3549(16) 0.011(7) Uiso 1 1 d D .
O14 O 0.1318(2) 0.70565(16) 0.83717(16) 0.0334(6) Uani 1 1 d . .
O5 O 0.6636(2) 0.49267(15) 0.60194(15) 0.0311(6) Uani 1 1 d . .
O10 O 0.3221(2) 0.37610(15) 0.90147(15) 0.0313(6) Uani 1 1 d . .
O13 O 0.2880(3) 0.66967(17) 0.79136(16) 0.0370(7) Uani 1 1 d . .
H13 H 0.737(3) 0.350(2) 0.377(2) 0.006(9) Uiso 1 1 d . .
O9 O 0.6231(3) 0.40171(16) 0.89397(15) 0.0351(6) Uani 1 1 d . .
O12 O 0.3971(3) 0.67012(16) 0.96011(16) 0.0373(6) Uani 1 1 d . .
O3 O 0.5668(3) 0.21116(16) 0.55036(16) 0.0359(6) Uani 1 1 d . .
N4 N 0.6425(3) 0.32463(18) 0.60433(18) 0.0295(7) Uani 1 1 d . .
H4 H 0.6256 0.3701 0.6189 0.035 Uiso 1 1 calc R U
N6 N 0.4576(3) 0.31335(19) 0.99231(17) 0.0292(7) Uani 1 1 d . .
H6 H 0.5178 0.2819 1.0013 0.035 Uiso 1 1 calc R U
N2 N 0.5313(3) 0.55777(19) 0.51120(17) 0.0299(7) Uani 1 1 d . .
H2 H 0.4772 0.5936 0.5018 0.036 Uiso 1 1 calc R U
O4 O 0.5723(3) 0.36915(17) 0.43313(16) 0.0401(7) Uani 1 1 d . .
N7 N 0.5113(3) 0.47418(18) 1.00550(18) 0.0293(7) Uani 1 1 d . .
H7 H 0.5469 0.4437 0.9807 0.035 Uiso 1 1 calc R U
O6 O 0.3413(3) 0.47432(17) 0.60670(18) 0.0436(7) Uani 1 1 d . .
N5 N 0.5789(3) 0.3294(2) 0.78653(19) 0.0341(7) Uani 1 1 d . .
H5 H 0.6098 0.3031 0.7561 0.041 Uiso 1 1 calc R U
C017 C 0.5972(3) 0.5493(2) 0.5824(2) 0.0277(8) Uani 1 1 d . .
O8 O 0.7633(3) 0.32822(19) 0.85468(18) 0.0444(7) Uani 1 1 d . .
N8 N 0.3352(3) 0.55340(19) 0.90667(19) 0.0331(7) Uani 1 1 d . .
H8 H 0.3579 0.5078 0.8959 0.040 Uiso 1 1 calc R U
N3 N 0.4553(3) 0.40469(18) 0.50942(18) 0.0293(7) Uani 1 1 d . .
H3 H 0.4196 0.4424 0.5261 0.035 Uiso 1 1 calc R U
O18 O 1.0893(3) 0.4944(2) 1.16431(18) 0.0532(9) Uani 1 1 d . .
H18 H 1.1439 0.5153 1.1499 0.080 Uiso 1 1 calc R U
C022 C 0.4091(3) 0.2548(2) 0.8697(2) 0.0298(8) Uani 1 1 d . .
H02A H 0.3611 0.2109 0.8788 0.036 Uiso 1 1 calc R U
H02B H 0.4924 0.2387 0.8846 0.036 Uiso 1 1 calc R U
O7 O 0.2105(3) 0.56354(19) 0.63399(19) 0.0469(8) Uani 1 1 d . .
C024 C 0.6525(3) 0.3572(2) 0.8493(2) 0.0306(8) Uani 1 1 d . .
C025 C 0.2194(3) 0.6564(2) 0.8302(2) 0.0303(9) Uani 1 1 d . .
C026 C 0.7690(3) 0.2198(2) 0.6699(2) 0.0271(8) Uani 1 1 d . .
O17 O -0.0916(3) 0.4144(2) 0.32361(18) 0.0488(8) Uani 1 1 d . .
H17 H -0.1457 0.4008 0.3428 0.073 Uiso 1 1 calc R U
O11 O 0.3905(3) 0.48917(18) 1.08437(18) 0.0452(7) Uani 1 1 d . .
C029 C 0.4303(4) 0.3568(2) 1.0552(2) 0.0319(8) Uani 1 1 d . .
C030 C 0.3918(3) 0.3207(2) 0.9206(2) 0.0289(8) Uani 1 1 d . .
C031 C 0.5858(4) 0.6160(2) 0.6347(2) 0.0305(8) Uani 1 1 d . .
H03A H 0.5065 0.6384 0.6173 0.037 Uiso 1 1 calc R U
H03B H 0.6431 0.6561 0.6296 0.037 Uiso 1 1 calc R U
N1 N 0.3929(3) 0.5561(2) 0.7069(2) 0.0441(9) Uani 1 1 d . .
H1 H 0.3656 0.5898 0.7332 0.053 Uiso 1 1 calc R U
C033 C 0.2128(3) 0.5788(2) 0.8721(2) 0.0314(8) Uani 1 1 d . .
C034 C 0.5546(4) 0.2814(2) 0.5616(2) 0.0315(9) Uani 1 1 d . .
C035 C 0.6048(3) 0.5978(2) 0.7187(2) 0.0292(8) Uani 1 1 d . .
C037 C 0.3164(4) 0.5270(2) 0.6456(2) 0.0383(10) Uani 1 1 d . .
C038 C 0.7668(3) 0.2963(2) 0.6269(2) 0.0305(8) Uani 1 1 d . .
C039 C 0.8774(4) 0.1035(2) 0.7061(3) 0.0367(9) Uani 1 1 d . .
H03C H 0.9390 0.0726 0.6929 0.055 Uiso 1 1 calc R U
H03D H 0.9037 0.1200 0.7572 0.055 Uiso 1 1 calc R U
H03E H 0.8058 0.0728 0.7000 0.055 Uiso 1 1 calc R U
C040 C 0.4131(4) 0.1962(2) 0.7453(2) 0.0332(9) Uani 1 1 d . .
H04A H 0.4073 0.2086 0.6932 0.040 Uiso 1 1 calc R U
H04B H 0.4961 0.1832 0.7680 0.040 Uiso 1 1 calc R U
C041 C 0.7554(4) 0.5649(2) 1.0347(2) 0.0339(9) Uani 1 1 d . .
C042 C 0.5275(4) 0.4212(2) 0.4644(2) 0.0322(9) Uani 1 1 d . .
C043 C 0.1551(4) 0.5188(2) 0.8127(2) 0.0354(9) Uani 1 1 d . .
H04C H 0.0746 0.5347 0.7895 0.053 Uiso 1 1 calc R U
H04D H 0.2008 0.5155 0.7756 0.053 Uiso 1 1 calc R U
H04E H 0.1537 0.4686 0.8358 0.053 Uiso 1 1 calc R U
C044 C 0.5806(3) 0.6738(2) 0.7580(2) 0.0313(9) Uani 1 1 d . .
H04F H 0.5014 0.6930 0.7336 0.038 Uiso 1 1 calc R U
H04G H 0.5806 0.6618 0.8095 0.038 Uiso 1 1 calc R U
C045 C 0.5264(4) 0.3341(3) 1.1254(2) 0.0397(10) Uani 1 1 d . .
H04H H 0.5118 0.3613 1.1679 0.060 Uiso 1 1 calc R U
H04I H 0.5233 0.2787 1.1333 0.060 Uiso 1 1 calc R U
H04J H 0.6041 0.3480 1.1188 0.060 Uiso 1 1 calc R U
C046 C 0.5179(4) 0.5343(2) 0.7314(2) 0.0369(9) Uani 1 1 d . .
H04K H 0.5313 0.4874 0.7051 0.044 Uiso 1 1 calc R U
H04L H 0.5357 0.5220 0.7843 0.044 Uiso 1 1 calc R U
C047 C 0.2436(4) 0.2853(2) 0.7529(2) 0.0354(9) Uani 1 1 d . .
H04M H 0.2189 0.3279 0.7806 0.042 Uiso 1 1 calc R U
H04N H 0.2309 0.3018 0.7012 0.042 Uiso 1 1 calc R U
C048 C 0.0137(4) 0.3802(2) 0.3609(2) 0.0372(10) Uani 1 1 d . .
C049 C 0.6721(4) 0.7384(3) 0.7574(3) 0.0443(11) Uani 1 1 d . .
H04O H 0.6669 0.7545 0.7063 0.053 Uiso 1 1 calc R U
H04P H 0.6536 0.7833 0.7847 0.053 Uiso 1 1 calc R U
C050 C 0.3783(3) 0.2700(2) 0.7847(2) 0.0294(8) Uani 1 1 d . .
C051 C 0.4492(4) 0.3413(2) 0.7671(2) 0.0331(9) Uani 1 1 d . .
H05A H 0.4232 0.3530 0.7142 0.040 Uiso 1 1 calc R U
H05B H 0.4306 0.3863 0.7944 0.040 Uiso 1 1 calc R U
C052 C 0.8402(4) 0.3554(2) 0.6825(2) 0.0359(9) Uani 1 1 d . .
H05C H 0.9218 0.3380 0.6979 0.054 Uiso 1 1 calc R U
H05D H 0.8376 0.4056 0.6589 0.054 Uiso 1 1 calc R U
H05E H 0.8069 0.3595 0.7254 0.054 Uiso 1 1 calc R U
C053 C 0.4131(4) 0.5987(2) 0.9544(2) 0.0322(9) Uani 1 1 d . .
C054 C 0.5483(4) 0.5086(2) 0.4495(2) 0.0332(9) Uani 1 1 d . .
C055 C 0.3542(4) 0.2766(2) 0.4677(2) 0.0373(9) Uani 1 1 d . .
H05F H 0.3972 0.2676 0.4292 0.045 Uiso 1 1 calc R U
H05G H 0.3391 0.2260 0.4873 0.045 Uiso 1 1 calc R U
C056 C 0.3353(4) 0.1248(3) 0.7494(3) 0.0389(10) Uani 1 1 d . .
H05H H 0.3595 0.0821 0.7217 0.047 Uiso 1 1 calc R U
H05I H 0.3473 0.1085 0.8010 0.047 Uiso 1 1 calc R U
C057 C 0.4353(3) 0.3242(2) 0.5312(2) 0.0329(9) Uani 1 1 d . .
H057 H 0.3944 0.3272 0.5720 0.040 Uiso 1 1 calc R U
C058 C 0.7662(4) 0.5142(2) 1.0953(2) 0.0379(9) Uani 1 1 d . .
H058 H 0.6974 0.4943 1.1066 0.045 Uiso 1 1 calc R U
C059 C 0.1213(4) 0.7754(3) 0.7927(3) 0.0418(10) Uani 1 1 d . .
H05J H 0.0567 0.8069 0.8013 0.063 Uiso 1 1 calc R U
H05K H 0.1948 0.8045 0.8063 0.063 Uiso 1 1 calc R U
H05L H 0.1052 0.7616 0.7407 0.063 Uiso 1 1 calc R U
C060 C 0.2239(4) 0.3643(2) 0.3719(2) 0.0378(10) Uani 1 1 d . .
H060 H 0.2917 0.3767 0.3551 0.045 Uiso 1 1 calc R U
C061 C 0.1644(4) 0.2142(3) 0.7564(3) 0.0437(10) Uani 1 1 d . .
H06A H 0.0817 0.2269 0.7326 0.052 Uiso 1 1 calc R U
H06B H 0.1688 0.2014 0.8082 0.052 Uiso 1 1 calc R U
C062 C 0.2356(4) 0.3141(2) 0.4322(2) 0.0367(9) Uani 1 1 d . .
C063 C 0.1154(4) 0.3966(2) 0.3358(3) 0.0394(10) Uani 1 1 d . .
H063 H 0.1106 0.4293 0.2948 0.047 Uiso 1 1 calc R U
C064 C 0.5254(4) 0.5592(2) 1.0030(2) 0.0339(9) Uani 1 1 d . .
H064 H 0.5345 0.5786 1.0542 0.041 Uiso 1 1 calc R U
C065 C 0.4509(4) 0.5316(2) 0.3795(2) 0.0379(10) Uani 1 1 d . .
H06C H 0.4595 0.5004 0.3378 0.057 Uiso 1 1 calc R U
H06D H 0.3731 0.5230 0.3886 0.057 Uiso 1 1 calc R U
H06E H 0.4594 0.5859 0.3685 0.057 Uiso 1 1 calc R U
C066 C 0.4408(4) 0.4453(2) 1.0477(2) 0.0334(9) Uani 1 1 d . .
C067 C 0.8629(4) 0.3415(3) 0.9200(3) 0.0399(10) Uani 1 1 d . .
C068 C 0.9817(4) 0.5215(3) 1.1232(2) 0.0422(11) Uani 1 1 d . .
C069 C 0.1420(4) 0.5860(2) 0.9316(2) 0.0364(9) Uani 1 1 d . .
H06F H 0.0617 0.6027 0.9088 0.055 Uiso 1 1 calc R U
H06G H 0.1397 0.5362 0.9553 0.055 Uiso 1 1 calc R U
H06H H 0.1798 0.6237 0.9684 0.055 Uiso 1 1 calc R U
C070 C 0.6379(4) 0.5826(2) 0.9788(2) 0.0344(9) Uani 1 1 d . .
H07A H 0.6379 0.5559 0.9324 0.041 Uiso 1 1 calc R U
H07B H 0.6344 0.6383 0.9686 0.041 Uiso 1 1 calc R U
C071 C 0.3046(4) 0.3363(3) 1.0634(2) 0.0376(9) Uani 1 1 d . .
H07C H 0.2879 0.3649 1.1045 0.056 Uiso 1 1 calc R U
H07D H 0.2467 0.3498 1.0182 0.056 Uiso 1 1 calc R U
H07E H 0.3002 0.2812 1.0725 0.056 Uiso 1 1 calc R U
C072 C 0.8602(4) 0.5971(3) 1.0236(2) 0.0412(10) Uani 1 1 d . .
H072 H 0.8554 0.6339 0.9859 0.049 Uiso 1 1 calc R U
C073 C 0.9718(4) 0.5764(3) 1.0666(2) 0.0441(11) Uani 1 1 d . .
H073 H 1.0404 0.5992 1.0575 0.053 Uiso 1 1 calc R U
C074 C 0.1064(4) 0.5382(3) 0.5746(3) 0.0465(11) Uani 1 1 d . .
C075 C 0.0214(4) 0.3309(3) 0.4210(3) 0.0434(10) Uani 1 1 d . .
H075 H -0.0466 0.3197 0.4380 0.052 Uiso 1 1 calc R U
C076 C 0.1320(4) 0.2978(3) 0.4564(2) 0.0411(10) Uani 1 1 d . .
H076 H 0.1365 0.2644 0.4968 0.049 Uiso 1 1 calc R U
C077 C 0.7340(4) 0.5721(3) 0.7553(2) 0.0429(11) Uani 1 1 d . .
H07F H 0.7386 0.5567 0.8066 0.051 Uiso 1 1 calc R U
H07G H 0.7536 0.5268 0.7290 0.051 Uiso 1 1 calc R U
C078 C 0.2035(4) 0.1427(3) 0.7172(3) 0.0461(11) Uani 1 1 d . .
H07H H 0.1557 0.0977 0.7237 0.055 Uiso 1 1 calc R U
H07I H 0.1898 0.1531 0.6641 0.055 Uiso 1 1 calc R U
C079 C 0.8778(4) 0.4928(3) 1.1390(3) 0.0419(10) Uani 1 1 d . .
H079 H 0.8828 0.4590 1.1791 0.050 Uiso 1 1 calc R U
C080 C 0.8190(4) 0.2877(3) 0.5579(3) 0.0420(10) Uani 1 1 d . .
H08A H 0.9001 0.2692 0.5732 0.063 Uiso 1 1 calc R U
H08B H 0.7717 0.2510 0.5237 0.063 Uiso 1 1 calc R U
H08C H 0.8178 0.3376 0.5337 0.063 Uiso 1 1 calc R U
C081 C 0.6734(4) 0.5204(3) 0.4364(2) 0.0427(10) Uani 1 1 d . .
H08D H 0.6828 0.4877 0.3958 0.064 Uiso 1 1 calc R U
H08E H 0.6833 0.5742 0.4242 0.064 Uiso 1 1 calc R U
H08F H 0.7326 0.5067 0.4809 0.064 Uiso 1 1 calc R U
O20 O 0.7119(4) 0.3300(3) 0.3360(3) 0.0869(14) Uani 1 1 d D .
C083 C 0.1331(6) 0.5456(4) 0.4980(3) 0.0646(15) Uani 1 1 d . .
H08G H 0.0645 0.5289 0.4603 0.097 Uiso 1 1 calc R U
H08H H 0.1509 0.5991 0.4893 0.097 Uiso 1 1 calc R U
H08I H 0.2007 0.5134 0.4961 0.097 Uiso 1 1 calc R U
C084 C 0.8971(4) 0.4262(3) 0.9254(3) 0.0534(13) Uani 1 1 d . .
H08J H 0.9623 0.4342 0.9684 0.080 Uiso 1 1 calc R U
H08K H 0.9212 0.4416 0.8812 0.080 Uiso 1 1 calc R U
H08L H 0.8296 0.4570 0.9303 0.080 Uiso 1 1 calc R U
C085 C 0.7986(4) 0.7107(4) 0.7927(3) 0.0597(15) Uani 1 1 d . .
H08M H 0.8067 0.7010 0.8455 0.072 Uiso 1 1 calc R U
H08N H 0.8553 0.7512 0.7879 0.072 Uiso 1 1 calc R U
C086 C 0.0748(5) 0.4545(3) 0.5905(3) 0.0567(14) Uani 1 1 d . .
H08O H 0.0073 0.4374 0.5523 0.085 Uiso 1 1 calc R U
H08P H 0.1422 0.4211 0.5911 0.085 Uiso 1 1 calc R U
H08Q H 0.0552 0.4523 0.6382 0.085 Uiso 1 1 calc R U
C087 C 0.8271(4) 0.6362(4) 0.7551(3) 0.0625(16) Uani 1 1 d . .
H08R H 0.9058 0.6174 0.7810 0.075 Uiso 1 1 calc R U
H08S H 0.8293 0.6478 0.7039 0.075 Uiso 1 1 calc R U
C088 C 0.0103(5) 0.5951(4) 0.5842(4) 0.083(2) Uani 1 1 d . .
H08T H -0.0630 0.5840 0.5478 0.125 Uiso 1 1 calc R U
H08U H -0.0026 0.5898 0.6335 0.125 Uiso 1 1 calc R U
H08V H 0.0354 0.6475 0.5773 0.125 Uiso 1 1 calc R U
C089 C 0.8286(5) 0.3132(4) 0.9900(3) 0.079(2) Uani 1 1 d . .
H08W H 0.8941 0.3220 1.0326 0.118 Uiso 1 1 calc R U
H08Z H 0.7594 0.3413 0.9961 0.118 Uiso 1 1 calc R U
H08 H 0.8107 0.2583 0.9855 0.118 Uiso 1 1 calc R U
C30 C 0.9614(5) 0.2921(4) 0.9023(4) 0.0714(18) Uani 1 1 d . .
H30A H 1.0323 0.2965 0.9422 0.107 Uiso 1 1 calc R U
H30B H 0.9362 0.2385 0.8969 0.107 Uiso 1 1 calc R U
H30C H 0.9783 0.3100 0.8565 0.107 Uiso 1 1 calc R U
O50 O 0.2643(3) 0.5995(3) 1.1460(3) 0.0705(12) Uani 1 1 d . .
H60 H 0.317(8) 0.571(5) 1.128(5) 0.12(3) Uiso 1 1 d . .
H61 H 0.288(6) 0.629(4) 1.188(4) 0.074(19) Uiso 1 1 d . .

loop_
_atom_site_aniso_label
_atom_site_aniso_U_11
_atom_site_aniso_U_22
_atom_site_aniso_U_33
_atom_site_aniso_U_23
_atom_site_aniso_U_13
_atom_site_aniso_U_12
O2 0.0317(14) 0.0265(14) 0.0374(15) 0.0029(12) 0.0076(12) -0.0021(12)
O1 0.0319(14) 0.0229(14) 0.0415(15) 0.0066(12) 0.0089(12) 0.0053(11)
O14 0.0293(14) 0.0258(14) 0.0433(15) 0.0045(12) 0.0055(11) 0.0061(12)
O5 0.0319(14) 0.0215(14) 0.0359(14) 0.0026(11) 0.0003(11) 0.0024(11)
O10 0.0299(14) 0.0237(14) 0.0365(14) 0.0025(11) 0.0003(11) 0.0028(11)
O13 0.0352(15) 0.0324(16) 0.0453(16) -0.0034(13) 0.0132(13) -0.0006(12)
O9 0.0367(15) 0.0275(15) 0.0410(15) -0.0051(12) 0.0088(12) -0.0025(12)
O12 0.0365(15) 0.0218(14) 0.0478(16) -0.0051(12) -0.0013(13) 0.0009(11)
O3 0.0422(16) 0.0177(14) 0.0439(16) -0.0012(12) 0.0031(12) 0.0002(12)
N4 0.0287(16) 0.0188(15) 0.0368(17) -0.0017(13) -0.0001(13) 0.0014(13)
N6 0.0271(16) 0.0232(16) 0.0342(17) 0.0026(13) 0.0011(14) 0.0017(13)
N2 0.0318(17) 0.0206(16) 0.0330(17) 0.0028(13) -0.0010(14) 0.0022(13)
O4 0.0468(17) 0.0299(15) 0.0412(16) -0.0021(12) 0.0064(13) 0.0084(13)
N7 0.0277(16) 0.0205(16) 0.0370(17) 0.0008(13) 0.0026(13) 0.0010(13)
O6 0.0509(18) 0.0323(16) 0.0508(17) -0.0090(14) 0.0186(15) -0.0019(14)
N5 0.0314(17) 0.0322(18) 0.0383(18) -0.0078(15) 0.0079(14) -0.0046(15)
C017 0.0272(19) 0.0208(19) 0.0321(19) 0.0041(15) 0.0012(16) -0.0032(16)
O8 0.0308(15) 0.0443(18) 0.0540(18) -0.0205(15) 0.0022(13) -0.0014(13)
N8 0.0280(16) 0.0205(16) 0.0455(19) -0.0015(14) -0.0015(14) 0.0037(13)
N3 0.0314(16) 0.0171(15) 0.0361(17) -0.0011(13) 0.0018(14) 0.0003(13)
O18 0.0350(16) 0.061(2) 0.0537(19) -0.0183(16) -0.0080(14) 0.0076(15)
C022 0.0280(19) 0.023(2) 0.036(2) 0.0042(16) 0.0027(16) 0.0000(15)
O7 0.0340(16) 0.0393(17) 0.067(2) -0.0210(16) 0.0122(15) -0.0061(14)
C024 0.0286(19) 0.0240(19) 0.039(2) 0.0024(17) 0.0069(17) -0.0066(16)
C025 0.0270(19) 0.026(2) 0.034(2) -0.0051(16) 0.0001(17) -0.0003(16)
C026 0.0255(18) 0.0209(19) 0.0304(19) 0.0013(15) -0.0017(16) -0.0004(15)
O17 0.0370(16) 0.0494(19) 0.0532(18) -0.0059(15) -0.0025(14) 0.0039(15)
O11 0.0490(18) 0.0337(16) 0.0563(19) -0.0061(14) 0.0196(15) 0.0022(14)
C029 0.031(2) 0.029(2) 0.033(2) -0.0012(16) 0.0021(17) 0.0004(16)
C030 0.0234(18) 0.023(2) 0.038(2) 0.0046(16) 0.0030(16) -0.0025(16)
C031 0.032(2) 0.0207(19) 0.035(2) 0.0020(16) 0.0012(16) -0.0012(16)
N1 0.0363(19) 0.040(2) 0.059(2) -0.0201(18) 0.0164(18) -0.0087(17)
C033 0.0261(19) 0.025(2) 0.040(2) 0.0008(17) 0.0003(16) 0.0022(16)
C034 0.036(2) 0.022(2) 0.035(2) 0.0029(16) 0.0049(17) -0.0026(16)
C035 0.0287(19) 0.024(2) 0.034(2) 0.0011(15) 0.0041(16) 0.0027(16)
C037 0.040(2) 0.026(2) 0.054(3) -0.0068(19) 0.020(2) -0.0133(18)
C038 0.032(2) 0.0225(19) 0.036(2) 0.0060(16) 0.0054(16) -0.0008(16)
C039 0.034(2) 0.023(2) 0.050(2) 0.0094(18) 0.0037(19) 0.0023(17)
C040 0.031(2) 0.032(2) 0.035(2) -0.0023(17) 0.0052(17) 0.0006(17)
C041 0.033(2) 0.0216(19) 0.043(2) -0.0057(17) 0.0010(17) -0.0035(16)
C042 0.033(2) 0.024(2) 0.034(2) -0.0003(16) -0.0019(17) 0.0030(16)
C043 0.031(2) 0.024(2) 0.046(2) -0.0038(18) -0.0006(18) -0.0025(16)
C044 0.029(2) 0.029(2) 0.034(2) -0.0023(17) 0.0036(16) 0.0007(16)
C045 0.042(2) 0.034(2) 0.038(2) -0.0007(18) -0.0016(18) 0.0009(19)
C046 0.044(2) 0.025(2) 0.044(2) 0.0016(17) 0.0146(19) -0.0053(18)
C047 0.031(2) 0.030(2) 0.040(2) -0.0018(17) -0.0004(17) 0.0021(17)
C048 0.033(2) 0.029(2) 0.042(2) -0.0125(18) -0.0052(18) 0.0022(17)
C049 0.050(3) 0.039(3) 0.046(2) -0.014(2) 0.016(2) -0.013(2)
C050 0.0282(19) 0.0239(19) 0.033(2) -0.0018(16) 0.0024(16) -0.0013(16)
C051 0.035(2) 0.029(2) 0.033(2) 0.0019(16) 0.0031(17) -0.0009(17)
C052 0.0258(19) 0.026(2) 0.052(2) 0.0082(18) 0.0023(18) -0.0008(16)
C053 0.031(2) 0.021(2) 0.041(2) -0.0009(16) 0.0019(17) 0.0018(16)
C054 0.037(2) 0.025(2) 0.035(2) 0.0006(16) 0.0031(17) -0.0008(17)
C055 0.041(2) 0.024(2) 0.043(2) -0.0062(17) 0.0014(18) -0.0018(17)
C056 0.036(2) 0.031(2) 0.049(2) -0.0107(19) 0.0101(19) -0.0037(18)
C057 0.033(2) 0.0188(18) 0.044(2) -0.0007(17) 0.0030(17) -0.0006(16)
C058 0.030(2) 0.030(2) 0.051(2) -0.0044(19) 0.0022(18) -0.0049(17)
C059 0.036(2) 0.032(2) 0.055(3) 0.010(2) 0.006(2) 0.0053(19)
C060 0.039(2) 0.025(2) 0.045(2) -0.0066(18) 0.0014(19) -0.0043(18)
C061 0.027(2) 0.041(2) 0.058(3) -0.011(2) 0.0010(19) -0.0023(19)
C062 0.033(2) 0.025(2) 0.047(2) -0.0102(18) -0.0004(18) -0.0050(17)
C063 0.045(2) 0.022(2) 0.045(2) -0.0086(18) 0.0000(19) -0.0047(18)
C064 0.036(2) 0.0205(19) 0.041(2) -0.0021(17) 0.0013(18) -0.0003(17)
C065 0.048(3) 0.024(2) 0.035(2) 0.0038(17) -0.0025(18) 0.0013(18)
C066 0.029(2) 0.029(2) 0.039(2) -0.0008(17) 0.0008(17) -0.0004(16)
C067 0.031(2) 0.035(2) 0.046(2) -0.0012(19) -0.0054(18) -0.0008(17)
C068 0.031(2) 0.042(3) 0.046(2) -0.023(2) -0.0055(18) 0.0018(19)
C069 0.036(2) 0.029(2) 0.041(2) 0.0023(17) 0.0033(18) -0.0035(17)
C070 0.037(2) 0.023(2) 0.041(2) 0.0015(16) 0.0043(17) -0.0026(17)
C071 0.034(2) 0.042(2) 0.037(2) 0.0005(18) 0.0068(17) -0.0052(18)
C072 0.034(2) 0.045(3) 0.040(2) -0.0038(19) 0.0009(18) -0.0064(19)
C073 0.031(2) 0.060(3) 0.039(2) -0.009(2) 0.0049(18) -0.005(2)
C074 0.043(3) 0.038(3) 0.057(3) -0.015(2) 0.009(2) -0.010(2)
C075 0.036(2) 0.048(3) 0.044(2) -0.007(2) 0.0062(19) -0.004(2)
C076 0.042(2) 0.038(2) 0.039(2) -0.0002(19) 0.0013(19) -0.0021(19)
C077 0.040(2) 0.050(3) 0.035(2) -0.007(2) 0.0012(18) 0.014(2)
C078 0.039(2) 0.036(2) 0.060(3) -0.010(2) 0.006(2) -0.010(2)
C079 0.043(2) 0.029(2) 0.045(2) -0.0039(18) -0.0059(19) 0.0009(19)
C080 0.040(2) 0.039(2) 0.050(2) 0.013(2) 0.015(2) 0.0086(19)
C081 0.048(3) 0.038(2) 0.042(2) 0.0021(19) 0.010(2) -0.001(2)
O20 0.062(3) 0.105(4) 0.101(4) -0.016(3) 0.034(3) -0.006(3)
C083 0.076(4) 0.057(3) 0.058(3) 0.010(3) 0.012(3) -0.009(3)
C084 0.037(2) 0.043(3) 0.075(3) -0.013(2) 0.002(2) -0.010(2)
C085 0.034(2) 0.076(4) 0.070(3) -0.039(3) 0.013(2) -0.020(3)
C086 0.058(3) 0.060(3) 0.054(3) -0.013(2) 0.016(2) -0.028(3)
C087 0.026(2) 0.093(4) 0.063(3) -0.034(3) -0.001(2) 0.001(2)
C088 0.043(3) 0.081(5) 0.115(5) -0.039(4) -0.002(3) 0.010(3)
C089 0.060(3) 0.096(5) 0.074(4) 0.046(4) 0.004(3) 0.005(3)
C30 0.043(3) 0.057(4) 0.100(4) -0.032(3) -0.011(3) 0.009(2)
O50 0.043(2) 0.093(3) 0.073(3) -0.034(2) 0.0101(19) 0.003(2)

loop_
_atom_type_symbol
_atom_type_description
_atom_type_scat_dispersion_real
_atom_type_scat_dispersion_imag
_atom_type_scat_source
C C 0.0192 0.0096 'International Tables Vol C Tables 4.2.6.8 and 6.1.1.4'
H H 0.0000 0.0000 'International Tables Vol C Tables 4.2.6.8 and 6.1.1.4'
N N 0.0330 0.0189 'International Tables Vol C Tables 4.2.6.8 and 6.1.1.4'
O O 0.0517 0.0336 'International Tables Vol C Tables 4.2.6.8 and 6.1.1.4'

loop_
_geom_angle_atom_site_label_1
_geom_angle_atom_site_label_2
_geom_angle_atom_site_label_3
_geom_angle
C026 O1 C039 115.9(3)
C025 O14 C059 115.4(3)
C034 N4 C038 121.8(3)
C030 N6 C029 123.0(3)
C017 N2 C054 122.8(3)
C066 N7 C064 118.0(3)
C024 N5 C051 123.6(3)
O5 C017 N2 121.9(3)
O5 C017 C031 123.2(3)
N2 C017 C031 114.8(3)
C024 O8 C067 122.8(3)
C053 N8 C033 122.3(3)
C042 N3 C057 121.9(3)
C030 C022 C050 118.3(3)
C037 O7 C074 121.6(3)
O9 C024 N5 125.4(4)
O9 C024 O8 125.9(4)
N5 C024 O8 108.7(3)
O13 C025 O14 123.5(4)
O13 C025 C033 125.1(4)
O14 C025 C033 111.2(3)
O2 C026 O1 123.8(3)
O2 C026 C038 124.5(3)
O1 C026 C038 111.5(3)
N6 C029 C066 113.1(3)
N6 C029 C071 110.3(3)
C066 C029 C071 109.5(3)
N6 C029 C045 106.8(3)
C066 C029 C045 105.7(3)
C071 C029 C045 111.4(3)
O10 C030 N6 121.2(4)
O10 C030 C022 124.6(3)
N6 C030 C022 114.2(3)
C017 C031 C035 118.1(3)
C037 N1 C046 124.4(4)
N8 C033 C069 109.6(3)
N8 C033 C043 108.5(3)
C069 C033 C043 110.9(3)
N8 C033 C025 108.3(3)
C069 C033 C025 113.0(3)
C043 C033 C025 106.4(3)
O3 C034 N4 122.4(4)
O3 C034 C057 122.0(4)
N4 C034 C057 115.5(3)
C046 C035 C077 109.1(4)
C046 C035 C031 111.0(3)
C077 C035 C031 112.7(3)
C046 C035 C044 109.1(3)
C077 C035 C044 107.3(3)
C031 C035 C044 107.6(3)
O6 C037 O7 125.5(4)
O6 C037 N1 124.3(4)
O7 C037 N1 110.2(4)
N4 C038 C026 108.7(3)
N4 C038 C052 108.1(3)
C026 C038 C052 106.2(3)
N4 C038 C080 110.1(3)
C026 C038 C080 112.8(3)
C052 C038 C080 110.7(3)
C056 C040 C050 114.0(3)
C072 C041 C058 116.9(4)
C072 C041 C070 119.0(4)
C058 C041 C070 124.0(4)
O4 C042 N3 121.8(4)
O4 C042 C054 120.8(4)
N3 C042 C054 117.4(3)
C049 C044 C035 113.7(3)
N1 C046 C035 113.9(3)
C061 C047 C050 113.7(3)
O17 C048 C075 122.8(4)
O17 C048 C063 117.4(4)
C075 C048 C063 119.8(4)
C085 C049 C044 111.2(4)
C047 C050 C022 112.2(3)
C047 C050 C051 108.5(3)
C022 C050 C051 110.0(3)
C047 C050 C040 108.0(3)
C022 C050 C040 108.4(3)
C051 C050 C040 109.6(3)
N5 C051 C050 113.4(3)
O12 C053 N8 122.3(4)
O12 C053 C064 120.1(3)
N8 C053 C064 117.6(3)
N2 C054 C081 110.7(3)
N2 C054 C065 107.3(3)
C081 C054 C065 110.8(3)
N2 C054 C042 111.1(3)
C081 C054 C042 110.3(3)
C065 C054 C042 106.5(3)
C062 C055 C057 115.1(3)
C078 C056 C040 111.2(4)
N3 C057 C034 111.2(3)
N3 C057 C055 113.2(3)
C034 C057 C055 110.5(3)
C079 C058 C041 121.3(4)
C063 C060 C062 122.5(4)
C047 C061 C078 111.6(4)
C060 C062 C076 117.0(4)
C060 C062 C055 121.0(4)
C076 C062 C055 121.9(4)
C060 C063 C048 119.7(4)
N7 C064 C070 112.2(3)
N7 C064 C053 111.7(3)
C070 C064 C053 111.6(3)
O11 C066 N7 121.2(4)
O11 C066 C029 119.4(4)
N7 C066 C029 119.2(4)
O8 C067 C084 110.1(4)
O8 C067 C30 102.3(4)
C084 C067 C30 110.9(4)
O8 C067 C089 109.7(4)
C084 C067 C089 111.7(5)
C30 C067 C089 111.6(5)
O18 C068 C079 118.3(4)
O18 C068 C073 123.0(4)
C079 C068 C073 118.7(4)
C041 C070 C064 115.4(3)
C073 C072 C041 122.3(4)
C072 C073 C068 120.0(4)
O7 C074 C088 102.0(4)
O7 C074 C083 110.7(4)
C088 C074 C083 111.8(5)
O7 C074 C086 108.7(4)
C088 C074 C086 111.5(5)
C083 C074 C086 111.6(4)
C048 C075 C076 119.7(4)
C062 C076 C075 121.3(4)
C087 C077 C035 113.3(4)
C056 C078 C061 110.7(4)
C068 C079 C058 120.5(4)
C049 C085 C087 110.8(4)
C085 C087 C077 111.7(4)

loop_
_geom_bond_atom_site_label_1
_geom_bond_atom_site_label_2
_geom_bond_distance
O2 C026 1.222(5)
O1 C026 1.328(5)
O1 C039 1.451(5)
O14 C025 1.342(5)
O14 C059 1.437(5)
O5 C017 1.232(5)
O10 C030 1.236(5)
O13 C025 1.208(5)
O9 C024 1.228(5)
O12 C053 1.244(5)
O3 C034 1.233(5)
N4 C034 1.343(5)
N4 C038 1.471(5)
N6 C030 1.361(5)
N6 C029 1.473(5)
N2 C017 1.356(5)
N2 C054 1.466(5)
O4 C042 1.238(5)
N7 C066 1.345(5)
N7 C064 1.466(5)
O6 C037 1.227(5)
N5 C024 1.345(5)
N5 C051 1.461(5)
C017 C031 1.520(6)
O8 C024 1.347(5)
O8 C067 1.466(5)
N8 C053 1.340(5)
N8 C033 1.463(5)
N3 C042 1.337(5)
N3 C057 1.468(5)
O18 C068 1.366(5)
C022 C030 1.509(6)
C022 C050 1.542(6)
O7 C037 1.339(6)
O7 C074 1.479(6)
C025 C033 1.547(6)
C026 C038 1.529(5)
O17 C048 1.371(5)
O11 C066 1.242(5)
C029 C066 1.528(6)
C029 C071 1.530(6)
C029 C045 1.534(6)
C031 C035 1.542(5)
N1 C037 1.348(6)
N1 C046 1.447(6)
C033 C069 1.520(6)
C033 C043 1.530(6)
C034 C057 1.536(5)
C035 C046 1.530(6)
C035 C077 1.540(6)
C035 C044 1.547(5)
C038 C052 1.538(6)
C038 C080 1.538(6)
C040 C056 1.525(6)
C040 C050 1.555(6)
C041 C072 1.383(6)
C041 C058 1.395(6)
C041 C070 1.518(6)
C042 C054 1.549(6)
C044 C049 1.527(6)
C047 C061 1.530(6)
C047 C050 1.541(5)
C048 C075 1.378(7)
C048 C063 1.386(6)
C049 C085 1.518(7)
C050 C051 1.545(6)
C053 C064 1.539(6)
C054 C081 1.527(6)
C054 C065 1.542(6)
C055 C062 1.505(6)
C055 C057 1.541(6)
C056 C078 1.519(6)
C058 C079 1.389(6)
C060 C063 1.379(6)
C060 C062 1.386(6)
C061 C078 1.540(7)
C062 C076 1.397(6)
C064 C070 1.520(6)
C067 C084 1.498(7)
C067 C30 1.509(7)
C067 C089 1.515(7)
C068 C079 1.385(7)
C068 C073 1.388(7)
C072 C073 1.381(6)
C074 C088 1.514(7)
C074 C083 1.520(7)
C074 C086 1.523(7)
C075 C076 1.400(7)
C077 C087 1.532(8)
C085 C087 1.524(7)

loop_
_geom_torsion_atom_site_label_1
_geom_torsion_atom_site_label_2
_geom_torsion_atom_site_label_3
_geom_torsion_atom_site_label_4
_geom_torsion
C054 N2 C017 O5 -10.7(6)
C054 N2 C017 C031 167.2(3)
C051 N5 C024 O9 -7.5(6)
C051 N5 C024 O8 172.7(3)
C067 O8 C024 O9 5.6(6)
C067 O8 C024 N5 -174.5(3)
C059 O14 C025 O13 2.2(5)
C059 O14 C025 C033 -172.7(3)
C039 O1 C026 O2 -4.6(5)
C039 O1 C026 C038 169.3(3)
C030 N6 C029 C066 -62.6(5)
C030 N6 C029 C071 60.4(5)
C030 N6 C029 C045 -178.5(3)
C029 N6 C030 O10 16.0(5)
C029 N6 C030 C022 -162.0(3)
C050 C022 C030 O10 24.1(5)
C050 C022 C030 N6 -158.1(3)
O5 C017 C031 C035 -30.2(5)
N2 C017 C031 C035 151.9(3)
C053 N8 C033 C069 -67.0(5)
C053 N8 C033 C043 171.8(4)
C053 N8 C033 C025 56.7(5)
O13 C025 C033 N8 43.4(5)
O14 C025 C033 N8 -141.8(3)
O13 C025 C033 C069 165.1(4)
O14 C025 C033 C069 -20.1(4)
O13 C025 C033 C043 -73.1(5)
O14 C025 C033 C043 101.7(4)
C038 N4 C034 O3 13.9(6)
C038 N4 C034 C057 -169.4(3)
C017 C031 C035 C046 -57.3(4)
C017 C031 C035 C077 65.4(5)
C017 C031 C035 C044 -176.5(3)
C074 O7 C037 O6 5.5(7)
C074 O7 C037 N1 -174.2(4)
C046 N1 C037 O6 5.9(7)
C046 N1 C037 O7 -174.4(4)
C034 N4 C038 C026 -58.5(5)
C034 N4 C038 C052 -173.4(3)
C034 N4 C038 C080 65.5(5)
O2 C026 C038 N4 -39.6(5)
O1 C026 C038 N4 146.6(3)
O2 C026 C038 C052 76.5(5)
O1 C026 C038 C052 -97.3(4)
O2 C026 C038 C080 -162.1(4)
O1 C026 C038 C080 24.1(5)
C057 N3 C042 O4 6.9(6)
C057 N3 C042 C054 -176.1(3)
C046 C035 C044 C049 172.8(4)
C077 C035 C044 C049 54.8(5)
C031 C035 C044 C049 -66.7(4)
C037 N1 C046 C035 107.1(5)
C077 C035 C046 N1 173.2(3)
C031 C035 C046 N1 -62.0(4)
C044 C035 C046 N1 56.3(4)
C035 C044 C049 C085 -56.6(5)
C061 C047 C050 C022 -66.7(5)
C061 C047 C050 C051 171.5(3)
C061 C047 C050 C040 52.8(5)
C030 C022 C050 C047 -65.3(4)
C030 C022 C050 C051 55.7(4)
C030 C022 C050 C040 175.5(3)
C056 C040 C050 C047 -53.4(5)
C056 C040 C050 C022 68.4(4)
C056 C040 C050 C051 -171.5(3)
C024 N5 C051 C050 -100.1(4)
C047 C050 C051 N5 -172.8(3)
C022 C050 C051 N5 64.0(4)
C040 C050 C051 N5 -55.1(4)
C033 N8 C053 O12 -16.2(6)
C033 N8 C053 C064 163.9(4)
C017 N2 C054 C081 -63.4(5)
C017 N2 C054 C065 175.6(3)
C017 N2 C054 C042 59.6(5)
O4 C042 C054 N2 -157.1(3)
N3 C042 C054 N2 25.9(5)
O4 C042 C054 C081 -33.8(5)
N3 C042 C054 C081 149.1(4)
O4 C042 C054 C065 86.5(5)
N3 C042 C054 C065 -90.6(4)
C050 C040 C056 C078 56.3(5)
C042 N3 C057 C034 51.1(5)
C042 N3 C057 C055 -73.9(5)
O3 C034 C057 N3 -144.7(4)
N4 C034 C057 N3 38.6(5)
O3 C034 C057 C055 -18.2(5)
N4 C034 C057 C055 165.2(3)
C062 C055 C057 N3 -53.1(5)
C062 C055 C057 C034 -178.5(3)
C072 C041 C058 C079 -4.4(6)
C070 C041 C058 C079 171.9(4)
C050 C047 C061 C078 -55.3(5)
C063 C060 C062 C076 -0.9(6)
C063 C060 C062 C055 176.8(4)
C057 C055 C062 C060 89.1(5)
C057 C055 C062 C076 -93.3(5)
C062 C060 C063 C048 1.3(6)
O17 C048 C063 C060 179.4(4)
C075 C048 C063 C060 -0.9(6)
C066 N7 C064 C070 158.9(3)
C066 N7 C064 C053 -75.0(4)
O12 C053 C064 N7 162.7(4)
N8 C053 C064 N7 -17.4(5)
O12 C053 C064 C070 -70.8(5)
N8 C053 C064 C070 109.1(4)
C064 N7 C066 O11 -1.0(6)
C064 N7 C066 C029 -176.3(3)
N6 C029 C066 O11 160.6(4)
C071 C029 C066 O11 37.2(5)
C045 C029 C066 O11 -82.9(5)
N6 C029 C066 N7 -24.0(5)
C071 C029 C066 N7 -147.4(3)
C045 C029 C066 N7 92.5(4)
C024 O8 C067 C084 -66.9(5)
C024 O8 C067 C30 175.1(4)
C024 O8 C067 C089 56.4(6)
C072 C041 C070 C064 -168.0(4)
C058 C041 C070 C064 15.8(6)
N7 C064 C070 C041 -69.4(4)
C053 C064 C070 C041 164.4(3)
C058 C041 C072 C073 4.5(6)
C070 C041 C072 C073 -172.0(4)
C041 C072 C073 C068 0.0(7)
O18 C068 C073 C072 175.3(4)
C079 C068 C073 C072 -4.7(6)
C037 O7 C074 C088 179.2(5)
C037 O7 C074 C083 -61.7(6)
C037 O7 C074 C086 61.2(5)
O17 C048 C075 C076 179.8(4)
C063 C048 C075 C076 0.1(6)
C060 C062 C076 C075 0.1(6)
C055 C062 C076 C075 -177.6(4)
C048 C075 C076 C062 0.3(7)
C046 C035 C077 C087 -172.2(4)
C031 C035 C077 C087 64.1(5)
C044 C035 C077 C087 -54.2(4)
C040 C056 C078 C061 -55.1(5)
C047 C061 C078 C056 54.8(5)
O18 C068 C079 C058 -175.3(4)
C073 C068 C079 C058 4.7(6)
C041 C058 C079 C068 -0.1(7)
C044 C049 C085 C087 54.5(6)
C049 C085 C087 C077 -54.5(6)
C035 C077 C087 C085 56.1(6)
